data_1529844
loop_
_publ_author_name
'del Bucchia, S.'
'Jumas, J.C.'
'Philippot, E.'
'Maurin, M.'

_publ_section_title
;
 Etude dans le systeme (Sn S)-(Tl2 S). Structure cristalline de Tl4 Sn S3
;
_journal_name_full 'Revue de Chimie Minerale'
_journal_page_first 224
_journal_page_last 234
_journal_volume 18
_journal_year 1981
_chemical_formula_sum 'S3 Sn Tl4'
_chemical_name_systematic 'Tl4 Sn S3'
_space_group_IT_number 130
_symmetry_space_group_name_Hall '-P 4a 2ac'
_symmetry_space_group_name_H-M 'P 4/n c c :2'
_cell_angle_alpha 90
_cell_angle_beta 90
_cell_angle_gamma 90
_cell_formula_units_Z 4
_cell_length_a 8.305
_cell_length_b 8.305
_cell_length_c 12.647
_cell_volume 872.302
_citation_journal_id_ASTM RVCMA8
_cod_data_source_file delBucchia_RVCMA8_1981_698.cif
_cod_data_source_block S3Sn1Tl4
_cod_original_cell_volume 872.3019
_cod_original_formula_sum 'S3 Sn1 Tl4'
_cod_database_code 1529844

loop_
_symmetry_equiv_pos_as_xyz
x,y,z
-y+1/2,x,z
-x+1/2,-y+1/2,z
y,-x+1/2,z
x+1/2,-y,-z+1/2
y+1/2,x+1/2,-z+1/2
-x,y+1/2,-z+1/2
-y,-x,-z+1/2
-x,-y,-z
y-1/2,-x,-z
x-1/2,y-1/2,-z
-y,x-1/2,-z
-x-1/2,y,z-1/2
-y-1/2,-x-1/2,z-1/2
x,-y-1/2,z-1/2
y,x,z-1/2

loop_
_atom_site_label
_atom_site_type_symbol
_atom_site_fract_x
_atom_site_fract_y
_atom_site_fract_z
_atom_site_occupancy
_atom_site_U_iso_or_equiv
Sn1 Sn+2 0.25 0.25 0.1866 1 0.0
S2 S-2 0.419 -0.419 0.25 1 0.0
Tl1 Tl+1 0.4288 0.8687 0.1017 1 0.0
S1 S-2 0.25 0.25 0.436 1 0.0
